data_4328150
loop_
_publ_author_name
'Hirosato Yamazaki'
'Satoshi Igarashi'
'Toshi Nagata'
'Masayuki Yagi'

_publ_contact_author_address
;Department of Materials Science and Technology,
 Faculty of Engineering, Niigata University
 8050 Ikarashi Nino-cho 
 Niigata 950-2181
 Japan
;
_publ_contact_author_email yagi@eng.niigata-u.ac.jp
_publ_contact_author_fax 81-25-262-6790
_publ_contact_author_name 'Prof. YAGI Masayuki'
_publ_contact_author_phone 81-25-262-6790
_publ_section_title
;
 Substituent Effects on Core Structures and Heterogeneous Catalytic
 Activities of MnIII(\m-O)2MnIV Dimers with 2,2':6',2"-Terpyridine
 Derivative Ligands for Water Oxidation
;
_journal_name_full 'Inorganic Chemistry'
_journal_page_first 1530
_journal_page_last 1539
_journal_paper_doi 10.1021/ic201797h
_journal_volume 51
_journal_year 2012
_chemical_formula_moiety '(C36 H38 Mn2 N6 O6 3+), (N O3 1-)3, 3.5(H2 O)'
_chemical_formula_sum 'C36 H45 Mn2 N9 O18.5'
_chemical_formula_weight 1009.68
_chemical_name_common '[Mn2O2(PrOtpy)2(H2O)2](NO3)3- 3.5(H2O)'
_space_group_IT_number 2
_symmetry_cell_setting triclinic
_symmetry_Int_Tables_number 2
_symmetry_space_group_name_Hall '-P 1'
_symmetry_space_group_name_H-M 'P -1'
_atom_sites_solution_hydrogens geom
_atom_sites_solution_primary heavy
_atom_sites_solution_secondary difmap
_cell_angle_alpha 102.065(1)
_cell_angle_beta 98.554(1)
_cell_angle_gamma 110.9125(9)
_cell_formula_units_Z 2
_cell_length_a 11.6339(1)
_cell_length_b 13.5458(1)
_cell_length_c 15.7383(3)
_cell_measurement_reflns_used 382
_cell_measurement_temperature 296.2
_cell_measurement_theta_max 27.5
_cell_measurement_theta_min 1.8
_cell_volume 2196.89(5)
_computing_cell_refinement 'RAPID-AUTO Ver. 1.06'
_computing_data_collection 'RAPID-AUTO Ver. 1.06'
_computing_data_reduction 'teXsan Ver. 2.0'
_computing_publication_material 'teXsan Ver. 2.0'
_computing_structure_refinement 'teXsan Ver. 2.0'
_computing_structure_solution 'DIRDIF94 (PATTY)'
_diffrn_ambient_temperature 296.2
_diffrn_detector_area_resol_mean 10.00
_diffrn_measured_fraction_theta_full 0.9323
_diffrn_measured_fraction_theta_max 0.9323
_diffrn_measurement_device_type 'Rigaku RAXIS-IV Imaging Plate'
_diffrn_measurement_method \w
_diffrn_radiation_monochromator graphite
_diffrn_radiation_type 'Mo K\a'
_diffrn_radiation_wavelength 0.7107
_diffrn_reflns_av_R_equivalents 0.049
_diffrn_reflns_limit_h_max 15
_diffrn_reflns_limit_h_min -15
_diffrn_reflns_limit_k_max 17
_diffrn_reflns_limit_k_min -15
_diffrn_reflns_limit_l_max 20
_diffrn_reflns_limit_l_min -20
_diffrn_reflns_number 17767
_diffrn_reflns_theta_full 27.48
_diffrn_reflns_theta_max 27.48
_exptl_absorpt_coefficient_mu 0.661
_exptl_absorpt_correction_T_max 0.975
_exptl_absorpt_correction_T_min 0.865
_exptl_absorpt_correction_type integration
_exptl_absorpt_process_details '(Higashi, 1999)'
_exptl_crystal_colour 'intense green'
_exptl_crystal_density_diffrn 1.526
_exptl_crystal_description platelet
_exptl_crystal_F_000 1044.00
_exptl_crystal_size_max 0.400
_exptl_crystal_size_mid 0.250
_exptl_crystal_size_min 0.040
_refine_diff_density_max 1.15
_refine_diff_density_min -0.95
_refine_ls_extinction_method none
_refine_ls_goodness_of_fit_ref 1.284
_refine_ls_hydrogen_treatment noref
_refine_ls_number_parameters 614
_refine_ls_number_reflns 9377
_refine_ls_R_factor_gt 0.0645
_refine_ls_shift/su_max 0.0004
_refine_ls_structure_factor_coef Fsqd
_refine_ls_weighting_details 'w = 1/[\s^2^(Fo^2^) + (0.07200(Max(Fo^2^,0) + 2Fc^2^)/3)^2^]'
_refine_ls_weighting_scheme calc
_refine_ls_wR_factor_ref 0.1739
_reflns_number_gt 6515
_reflns_number_total 9377
_reflns_threshold_expression F^2^>2.0\s(F^2^)
_cod_data_source_file ic201797h_si_002_2.cif
_cod_data_source_block '[Mn2O2(PrOtpy)2(H2O)2](NO3)3-3.5(H2O)'
_cod_original_cell_volume 2196.89(6)
_cod_original_sg_symbol_H-M 'P -1 '
_cod_original_formula_sum 'C36 H45 Mn2 N9 O18.50 '
_cod_database_code 4328150

loop_
_symmetry_equiv_pos_as_xyz
x,y,z
-x,-y,-z

loop_
_atom_site_label
_atom_site_type_symbol
_atom_site_fract_x
_atom_site_fract_y
_atom_site_fract_z
_atom_site_U_iso_or_equiv
_atom_site_adp_type
_atom_site_occupancy
_atom_site_symmetry_multiplicity
_atom_site_calc_flag
_atom_site_refinement_flags
Mn(1) Mn 0.12082(5) 0.26884(4) 0.29982(3) 0.0286(1) Uani 1.00 1 d .
Mn(2) Mn -0.12266(5) 0.23876(4) 0.22778(4) 0.0308(1) Uani 1.00 1 d .
O(1) O 0.0351(2) 0.3509(2) 0.2776(2) 0.0364(7) Uani 1.00 1 d .
O(1w) O -0.0752(4) -0.4679(3) 0.1775(3) 0.083(1) Uani 1.00 1 d .
O(2) O 0.2132(3) 0.1742(2) 0.3258(2) 0.0451(8) Uani 1.00 1 d .
O(2w) O -0.0891(4) -0.0653(3) 0.1726(3) 0.081(1) Uani 1.00 1 d .
O(3) O 0.5616(3) 0.7106(2) 0.4476(2) 0.0506(8) Uani 1.00 1 d .
O(3w) O 0.0948(4) -0.0293(3) 0.3270(3) 0.071(1) Uani 1.00 1 d .
O(4) O -0.0307(2) 0.1565(2) 0.2532(2) 0.0359(6) Uani 1.00 1 d .
O(4aw) O 0.145(1) -0.4633(10) 0.2225(9) 0.056(4) Uani 0.24 4 d P
O(4bw) O 0.077(2) -0.452(1) 0.380(2) 0.159(8) Uani 0.26 4 d P
O(5) O -0.2006(3) 0.3484(2) 0.2166(2) 0.0553(9) Uani 1.00 1 d .
O(6) O -0.5604(3) -0.2157(2) 0.0501(2) 0.0664(10) Uani 1.00 1 d .
O(7) O 0.3863(4) 0.1603(3) 0.2287(3) 0.088(1) Uani 1.00 1 d .
O(8) O 0.5247(6) 0.3126(4) 0.3067(3) 0.133(2) Uani 1.00 1 d .
O(9) O 0.5432(4) 0.2304(4) 0.1794(3) 0.085(1) Uani 1.00 1 d .
O(10) O -0.1727(4) -0.3067(4) 0.1717(4) 0.105(2) Uani 1.00 1 d .
O(11) O -0.3469(4) -0.4063(4) 0.1941(3) 0.103(2) Uani 1.00 1 d .
O(12) O -0.3178(4) -0.2469(4) 0.1722(3) 0.093(2) Uani 1.00 1 d .
O(13) O 0.3183(8) -0.2603(8) 0.3132(5) 0.204(5) Uani 1.00 1 d .
O(14) O 0.3072(7) -0.1133(8) 0.3274(6) 0.207(4) Uani 1.00 1 d .
O(15) O 0.1452(5) -0.2398(5) 0.3000(4) 0.138(3) Uani 1.00 1 d .
N(1) N 0.2807(3) 0.4031(2) 0.3497(2) 0.0303(7) Uani 1.00 1 d .
N(2) N 0.1957(3) 0.2748(2) 0.1913(2) 0.0338(7) Uani 1.00 1 d .
N(3) N 0.1250(3) 0.3058(2) 0.4329(2) 0.0326(7) Uani 1.00 1 d .
N(4) N -0.2851(3) 0.0954(2) 0.1662(2) 0.0309(7) Uani 1.00 1 d .
N(5) N -0.2322(3) 0.2107(3) 0.3335(2) 0.0402(8) Uani 1.00 1 d .
N(6) N -0.1335(3) 0.2051(3) 0.0802(2) 0.0409(9) Uani 1.00 1 d .
N(7) N 0.4893(3) 0.2396(3) 0.2434(3) 0.053(1) Uani 1.00 1 d .
N(8) N -0.2805(4) -0.3204(4) 0.1789(3) 0.063(1) Uani 1.00 1 d .
N(9) N 0.2556(6) -0.2108(6) 0.3101(4) 0.091(2) Uani 1.00 1 d .
C(1) C 0.3481(3) 0.4436(3) 0.2930(2) 0.0313(8) Uani 1.00 1 d .
C(2) C 0.4456(3) 0.5477(3) 0.3216(3) 0.0370(9) Uani 1.00 1 d .
C(3) C 0.4726(3) 0.6082(3) 0.4103(3) 0.0368(9) Uani 1.00 1 d .
C(4) C 0.4032(3) 0.5643(3) 0.4701(2) 0.0360(9) Uani 1.00 1 d .
C(5) C 0.3066(3) 0.4617(3) 0.4362(2) 0.0299(8) Uani 1.00 1 d .
C(6) C 0.3043(3) 0.3652(3) 0.2027(2) 0.0307(8) Uani 1.00 1 d .
C(7) C 0.3681(4) 0.3756(3) 0.1352(3) 0.042(1) Uani 1.00 1 d .
C(8) C 0.3192(4) 0.2931(4) 0.0550(3) 0.050(1) Uani 1.00 1 d .
C(9) C 0.2093(4) 0.2012(4) 0.0444(3) 0.050(1) Uani 1.00 1 d .
C(10) C 0.1502(4) 0.1937(3) 0.1144(3) 0.043(1) Uani 1.00 1 d .
C(11) C 0.2183(3) 0.4022(3) 0.4851(2) 0.0334(9) Uani 1.00 1 d .
C(12) C 0.2289(4) 0.4384(3) 0.5764(3) 0.046(1) Uani 1.00 1 d .
C(13) C 0.1427(5) 0.3725(4) 0.6134(3) 0.057(1) Uani 1.00 1 d .
C(14) C 0.0509(4) 0.2722(4) 0.5617(3) 0.053(1) Uani 1.00 1 d .
C(15) C 0.0445(4) 0.2418(3) 0.4709(3) 0.043(1) Uani 1.00 1 d .
C(16) C 0.6300(4) 0.7687(3) 0.3915(3) 0.049(1) Uani 1.00 1 d .
C(17) C 0.7187(5) 0.8802(4) 0.4509(4) 0.067(1) Uani 1.00 1 d .
C(18) C 0.8097(6) 0.9434(5) 0.4050(5) 0.096(2) Uani 1.00 1 d .
C(19) C -0.3604(3) 0.0469(3) 0.2167(2) 0.0359(9) Uani 1.00 1 d .
C(20) C -0.4548(4) -0.0588(3) 0.1812(3) 0.044(1) Uani 1.00 1 d .
C(21) C -0.4746(4) -0.1135(3) 0.0919(3) 0.045(1) Uani 1.00 1 d .
C(22) C -0.4019(4) -0.0604(3) 0.0389(3) 0.044(1) Uani 1.00 1 d .
C(23) C -0.3065(3) 0.0428(3) 0.0781(2) 0.0351(9) Uani 1.00 1 d .
C(24) C -0.3342(3) 0.1149(3) 0.3086(2) 0.0368(10) Uani 1.00 1 d .
C(25) C -0.4091(4) 0.0864(4) 0.3677(3) 0.056(1) Uani 1.00 1 d .
C(26) C -0.3786(6) 0.1564(6) 0.4521(4) 0.074(2) Uani 1.00 1 d .
C(27) C -0.2754(6) 0.2535(5) 0.4774(3) 0.068(2) Uani 1.00 1 d .
C(28) C -0.2038(4) 0.2796(4) 0.4156(3) 0.054(1) Uani 1.00 1 d .
C(29) C -0.2209(4) 0.1061(3) 0.0298(2) 0.0386(10) Uani 1.00 1 d .
C(30) C -0.2331(5) 0.0682(4) -0.0613(3) 0.058(1) Uani 1.00 1 d .
C(31) C -0.1518(6) 0.1348(6) -0.1013(3) 0.073(2) Uani 1.00 1 d .
C(32) C -0.0635(6) 0.2384(6) -0.0500(4) 0.074(2) Uani 1.00 1 d .
C(33) C -0.0576(4) 0.2703(4) 0.0405(3) 0.056(1) Uani 1.00 1 d .
C(34) C -0.6290(5) -0.2805(4) 0.1027(4) 0.064(1) Uani 1.00 1 d .
C(35) C -0.7064(6) -0.3943(5) 0.0414(5) 0.094(2) Uani 1.00 1 d .
C(36a) C -0.800(1) -0.4659(8) 0.0690(9) 0.080(4) Uani 0.50 2 d P
C(36b) C -0.642(1) -0.4477(9) -0.0017(8) 0.086(4) Uani 0.50 2 d P
H(1) H 0.2806 0.1801 0.3115 0.0539 Uiso 1.00 1 calc .
H(2) H 0.1804 0.1083 0.3158 0.0539 Uiso 1.00 1 calc .
H(3) H 0.4922 0.5767 0.2817 0.0447 Uiso 1.00 1 calc .
H(4) H 0.4239 0.6058 0.5317 0.0441 Uiso 1.00 1 calc .
H(5) H 0.4458 0.4391 0.1442 0.0505 Uiso 1.00 1 calc .
H(6) H 0.3576 0.3001 0.0062 0.0612 Uiso 1.00 1 calc .
H(7) H 0.1743 0.1425 -0.0115 0.0598 Uiso 1.00 1 calc .
H(8) H 0.0766 0.1290 0.1086 0.0528 Uiso 1.00 1 calc .
H(9) H 0.2934 0.5079 0.6113 0.0538 Uiso 1.00 1 calc .
H(10) H 0.1462 0.3950 0.6765 0.0699 Uiso 1.00 1 calc .
H(11) H -0.0087 0.2248 0.5873 0.0639 Uiso 1.00 1 calc .
H(12) H -0.0200 0.1700 0.4336 0.0525 Uiso 1.00 1 calc .
H(13) H 0.6770 0.7310 0.3638 0.0611 Uiso 1.00 1 calc .
H(14) H 0.5730 0.7753 0.3441 0.0611 Uiso 1.00 1 calc .
H(15) H 0.6703 0.9212 0.4717 0.0817 Uiso 1.00 1 calc .
H(16) H 0.7647 0.8720 0.5038 0.0817 Uiso 1.00 1 calc .
H(17) H 0.8618 0.9051 0.3854 0.1115 Uiso 1.00 1 calc .
H(18) H 0.7670 0.9537 0.3527 0.1115 Uiso 1.00 1 calc .
H(19) H 0.8678 1.0155 0.4431 0.1115 Uiso 1.00 1 calc .
H(20) H -0.2770 0.3151 0.1913 0.0539 Uiso 1.00 1 calc .
H(21) H -0.1506 0.4161 0.1914 0.0539 Uiso 1.00 1 calc .
H(22) H -0.5047 -0.0919 0.2180 0.0513 Uiso 1.00 1 calc .
H(23) H -0.4170 -0.0963 -0.0234 0.0543 Uiso 1.00 1 calc .
H(24) H -0.4823 0.0208 0.3496 0.0701 Uiso 1.00 1 calc .
H(25) H -0.4275 0.1389 0.4941 0.0898 Uiso 1.00 1 calc .
H(26) H -0.2479 0.3059 0.5374 0.0796 Uiso 1.00 1 calc .
H(27) H -0.1298 0.3503 0.4317 0.0672 Uiso 1.00 1 calc .
H(28) H -0.2965 -0.0016 -0.0965 0.0731 Uiso 1.00 1 calc .
H(29) H -0.1551 0.1079 -0.1640 0.0825 Uiso 1.00 1 calc .
H(30) H -0.0104 0.2878 -0.0772 0.0941 Uiso 1.00 1 calc .
H(31) H 0.0047 0.3389 0.0763 0.0645 Uiso 1.00 1 calc .
H(32) H -0.5688 -0.2833 0.1509 0.0777 Uiso 1.00 1 calc .
H(33) H -0.6800 -0.2478 0.1287 0.0777 Uiso 1.00 1 calc .
H(34a) H -0.7483 -0.3859 -0.0114 0.1126 Uiso 0.50 2 calc P
H(34b) H -0.7526 -0.4377 0.0766 0.1126 Uiso 0.50 2 calc P
H(35a) H -0.6521 -0.4290 0.0290 0.1126 Uiso 0.50 2 calc P
H(35b) H -0.7674 -0.3884 -0.0029 0.1126 Uiso 0.50 2 calc P
H(36a) H -0.8556 -0.4309 0.0824 0.0970 Uiso 0.50 2 calc P
H(36b) H -0.7034 -0.5207 -0.0364 0.1039 Uiso 0.50 2 calc P
H(37a) H -0.8403 -0.5300 0.0228 0.0970 Uiso 0.50 2 calc P
H(37b) H -0.6014 -0.4094 -0.0367 0.1039 Uiso 0.50 2 calc P
H(38a) H -0.7600 -0.4757 0.1210 0.0970 Uiso 0.50 2 calc P
H(38b) H -0.5848 -0.4573 0.0435 0.1039 Uiso 0.50 2 calc P
H(39) H -0.1000 -0.4268 0.1658 0.0539 Uiso 1.00 1 calc .
H(40) H -0.1111 -0.5154 0.1529 0.0539 Uiso 1.00 1 calc .
H(41) H -0.1651 -0.1186 0.1817 0.0539 Uiso 1.00 1 calc .
H(42) H -0.0607 0.0218 0.1941 0.0539 Uiso 1.00 1 calc .
H(43) H 0.1314 -0.0855 0.3024 0.0539 Uiso 1.00 1 calc .
H(44) H 0.0527 -0.0488 0.2850 0.0539 Uiso 1.00 1 calc .

loop_
_atom_site_aniso_label
_atom_site_aniso_U_11
_atom_site_aniso_U_22
_atom_site_aniso_U_33
_atom_site_aniso_U_12
_atom_site_aniso_U_13
_atom_site_aniso_U_23
Mn(1) 0.0226(3) 0.0273(3) 0.0325(3) 0.0073(2) 0.0064(2) 0.0066(2)
Mn(2) 0.0237(3) 0.0295(3) 0.0370(3) 0.0091(2) 0.0064(2) 0.0082(2)
O(1) 0.033(1) 0.028(1) 0.048(1) 0.011(1) 0.009(1) 0.011(1)
O(1w) 0.108(3) 0.063(2) 0.102(3) 0.042(2) 0.048(3) 0.043(2)
O(2) 0.036(1) 0.045(1) 0.063(2) 0.021(1) 0.014(1) 0.020(1)
O(2w) 0.092(3) 0.048(2) 0.083(3) 0.016(2) 0.023(2) -0.001(2)
O(3) 0.047(2) 0.032(1) 0.050(2) -0.006(1) 0.010(1) 0.005(1)
O(3w) 0.072(2) 0.062(2) 0.082(3) 0.024(2) 0.020(2) 0.027(2)
O(4) 0.030(1) 0.027(1) 0.046(1) 0.0088(10) 0.006(1) 0.008(1)
O(4aw) 0.061(8) 0.046(7) 0.066(9) 0.013(6) 0.023(7) 0.039(7)
O(4bw) 0.10(1) 0.08(1) 0.22(2) 0.067(10) -0.09(1) -0.11(1)
O(5) 0.037(2) 0.047(2) 0.089(2) 0.021(1) 0.014(2) 0.027(2)
O(6) 0.059(2) 0.039(2) 0.069(2) -0.003(1) -0.009(2) 0.007(1)
O(7) 0.063(2) 0.080(3) 0.105(3) 0.023(2) 0.011(2) 0.011(2)
O(8) 0.196(6) 0.095(3) 0.072(3) 0.098(4) -0.066(3) -0.050(2)
O(9) 0.070(3) 0.120(3) 0.071(3) 0.048(2) 0.018(2) 0.021(2)
O(10) 0.072(3) 0.093(3) 0.199(5) 0.048(2) 0.073(3) 0.086(4)
O(11) 0.080(3) 0.093(3) 0.111(4) -0.001(2) 0.034(3) 0.035(3)
O(12) 0.079(3) 0.111(3) 0.106(3) 0.054(3) 0.024(3) 0.033(3)
O(13) 0.266(9) 0.41(1) 0.128(5) 0.29(1) 0.107(6) 0.132(7)
O(14) 0.126(6) 0.202(8) 0.231(9) -0.002(6) -0.010(6) 0.094(8)
O(15) 0.076(3) 0.179(6) 0.173(6) 0.044(4) 0.057(4) 0.072(5)
N(1) 0.025(1) 0.032(1) 0.030(1) 0.008(1) 0.007(1) 0.005(1)
N(2) 0.029(1) 0.034(1) 0.032(2) 0.010(1) 0.004(1) 0.004(1)
N(3) 0.029(1) 0.033(1) 0.036(2) 0.010(1) 0.012(1) 0.013(1)
N(4) 0.024(1) 0.032(1) 0.032(1) 0.008(1) 0.006(1) 0.006(1)
N(5) 0.041(2) 0.043(2) 0.034(2) 0.018(1) 0.005(1) 0.004(1)
N(6) 0.035(2) 0.054(2) 0.037(2) 0.018(1) 0.011(1) 0.019(2)
N(7) 0.028(2) 0.084(3) 0.071(3) 0.035(2) 0.021(2) 0.040(2)
N(8) 0.059(3) 0.076(3) 0.060(3) 0.025(2) 0.023(2) 0.029(2)
N(9) 0.091(4) 0.136(5) 0.075(4) 0.054(4) 0.040(3) 0.061(4)
C(1) 0.024(2) 0.033(2) 0.033(2) 0.009(1) 0.006(1) 0.006(1)
C(2) 0.029(2) 0.034(2) 0.042(2) 0.006(1) 0.011(2) 0.010(2)
C(3) 0.027(2) 0.030(2) 0.042(2) 0.003(1) 0.005(1) 0.005(2)
C(4) 0.034(2) 0.031(2) 0.033(2) 0.007(1) 0.006(1) 0.002(1)
C(5) 0.026(2) 0.033(2) 0.029(2) 0.012(1) 0.006(1) 0.007(1)
C(6) 0.026(2) 0.032(2) 0.031(2) 0.011(1) 0.005(1) 0.006(1)
C(7) 0.040(2) 0.051(2) 0.034(2) 0.016(2) 0.014(2) 0.011(2)
C(8) 0.056(3) 0.059(3) 0.043(2) 0.026(2) 0.020(2) 0.017(2)
C(9) 0.054(3) 0.054(2) 0.036(2) 0.027(2) 0.004(2) -0.004(2)
C(10) 0.038(2) 0.039(2) 0.042(2) 0.013(2) 0.004(2) -0.001(2)
C(11) 0.033(2) 0.037(2) 0.033(2) 0.018(1) 0.009(1) 0.008(1)
C(12) 0.048(2) 0.050(2) 0.035(2) 0.017(2) 0.011(2) 0.008(2)
C(13) 0.060(3) 0.083(3) 0.037(2) 0.032(3) 0.023(2) 0.022(2)
C(14) 0.049(2) 0.066(3) 0.054(3) 0.022(2) 0.025(2) 0.032(2)
C(15) 0.037(2) 0.046(2) 0.050(2) 0.014(2) 0.019(2) 0.020(2)
C(16) 0.043(2) 0.039(2) 0.060(3) 0.009(2) 0.011(2) 0.014(2)
C(17) 0.060(3) 0.041(2) 0.076(3) -0.006(2) 0.010(3) 0.020(2)
C(18) 0.078(4) 0.065(3) 0.121(5) -0.006(3) 0.019(4) 0.043(4)
C(19) 0.026(2) 0.041(2) 0.041(2) 0.013(1) 0.009(1) 0.011(2)
C(20) 0.031(2) 0.044(2) 0.055(2) 0.009(2) 0.012(2) 0.020(2)
C(21) 0.032(2) 0.034(2) 0.055(2) 0.005(2) -0.004(2) 0.007(2)
C(22) 0.044(2) 0.040(2) 0.036(2) 0.017(2) -0.003(2) 0.000(2)
C(23) 0.032(2) 0.036(2) 0.035(2) 0.015(2) 0.004(1) 0.006(1)
C(24) 0.033(2) 0.048(2) 0.037(2) 0.021(2) 0.013(2) 0.015(2)
C(25) 0.054(3) 0.068(3) 0.055(3) 0.024(2) 0.029(2) 0.021(2)
C(26) 0.086(4) 0.114(5) 0.059(3) 0.064(4) 0.045(3) 0.036(3)
C(27) 0.095(4) 0.097(4) 0.038(2) 0.069(4) 0.022(3) 0.015(3)
C(28) 0.059(3) 0.056(3) 0.043(2) 0.030(2) 0.000(2) -0.003(2)
C(29) 0.042(2) 0.050(2) 0.032(2) 0.026(2) 0.011(2) 0.012(2)
C(30) 0.070(3) 0.076(3) 0.038(2) 0.041(3) 0.014(2) 0.013(2)
C(31) 0.092(4) 0.119(5) 0.044(3) 0.067(4) 0.036(3) 0.037(3)
C(32) 0.073(4) 0.120(5) 0.068(4) 0.053(4) 0.041(3) 0.061(4)
C(33) 0.045(2) 0.073(3) 0.062(3) 0.023(2) 0.023(2) 0.039(3)
C(34) 0.047(3) 0.044(2) 0.087(4) 0.004(2) 0.009(2) 0.018(2)
C(35) 0.080(4) 0.047(3) 0.116(6) -0.003(3) 0.003(4) 0.008(3)
C(36a) 0.062(7) 0.045(5) 0.12(1) 0.003(5) 0.012(7) 0.035(6)
C(36b) 0.12(1) 0.063(7) 0.074(8) 0.030(7) 0.031(8) 0.018(6)

loop_
_atom_type_symbol
_atom_type_description
_atom_type_scat_dispersion_real
_atom_type_scat_dispersion_imag
_atom_type_scat_source
Mn Mn 0.337 0.728
;International Tables for Crystallography
(1992, Vol. C, Tables 4.2.6.8 and 6.1.1.1)
;
O O 0.011 0.006
;International Tables for Crystallography
(1992, Vol. C, Tables 4.2.6.8 and 6.1.1.1)
;
N N 0.006 0.003
;International Tables for Crystallography
(1992, Vol. C, Tables 4.2.6.8 and 6.1.1.1)
;
C C 0.003 0.002
;International Tables for Crystallography
(1992, Vol. C, Tables 4.2.6.8 and 6.1.1.1)
;
H H 0.000 0.000
;International Tables for Crystallography
(1992, Vol. C, Table 6.1.1.2)
;

loop_
_geom_angle_atom_site_label_1
_geom_angle_atom_site_label_2
_geom_angle_atom_site_label_3
_geom_angle
_geom_angle_publ_flag
O(1) Mn(1) O(2) 178.5(1) yes
O(1) Mn(1) O(4) 83.9(1) yes
O(1) Mn(1) N(1) 90.6(1) yes
O(1) Mn(1) N(2) 94.8(1) yes
O(1) Mn(1) N(3) 93.2(1) yes
O(2) Mn(1) O(4) 94.9(1) yes
O(2) Mn(1) N(1) 90.6(1) yes
O(2) Mn(1) N(2) 86.4(1) yes
O(2) Mn(1) N(3) 86.1(1) yes
O(4) Mn(1) N(1) 174.5(1) yes
O(4) Mn(1) N(2) 102.2(1) yes
O(4) Mn(1) N(3) 101.8(1) yes
N(1) Mn(1) N(2) 78.3(1) yes
N(1) Mn(1) N(3) 78.4(1) yes
N(2) Mn(1) N(3) 155.4(1) yes
O(1) Mn(2) O(4) 80.6(1) yes
O(1) Mn(2) O(5) 91.0(1) yes
O(1) Mn(2) N(4) 170.5(1) yes
O(1) Mn(2) N(5) 110.4(1) yes
O(1) Mn(2) N(6) 102.8(1) yes
O(4) Mn(2) O(5) 170.7(1) yes
O(4) Mn(2) N(4) 90.8(1) yes
O(4) Mn(2) N(5) 95.5(1) yes
O(4) Mn(2) N(6) 97.7(1) yes
O(5) Mn(2) N(4) 97.9(1) yes
O(5) Mn(2) N(5) 83.6(1) yes
O(5) Mn(2) N(6) 88.0(1) yes
N(4) Mn(2) N(5) 74.2(1) yes
N(4) Mn(2) N(6) 74.2(1) yes
N(5) Mn(2) N(6) 145.8(1) yes
Mn(1) O(1) Mn(2) 98.1(1) yes
Mn(1) O(2) H(1) 122.6 no
Mn(1) O(2) H(2) 124.7 no
H(1) O(2) H(2) 99.2 no
C(3) O(3) C(16) 119.0(3) yes
Mn(1) O(4) Mn(2) 97.3(1) yes
Mn(2) O(5) H(20) 109.6 no
Mn(2) O(5) H(21) 117.5 no
H(20) O(5) H(21) 114.2 no
C(21) O(6) C(34) 118.5(4) yes
Mn(1) N(1) C(1) 118.8(2) yes
Mn(1) N(1) C(5) 118.7(2) yes
C(1) N(1) C(5) 121.4(3) yes
Mn(1) N(2) C(6) 115.8(2) yes
Mn(1) N(2) C(10) 124.1(2) yes
C(6) N(2) C(10) 120.0(3) yes
Mn(1) N(3) C(11) 115.9(2) yes
Mn(1) N(3) C(15) 124.9(3) yes
C(11) N(3) C(15) 119.2(3) yes
Mn(2) N(4) C(19) 119.6(2) yes
Mn(2) N(4) C(23) 119.9(2) yes
C(19) N(4) C(23) 119.9(3) yes
Mn(2) N(5) C(24) 114.3(2) yes
Mn(2) N(5) C(28) 126.2(3) yes
C(24) N(5) C(28) 119.6(3) yes
Mn(2) N(6) C(29) 114.8(2) yes
Mn(2) N(6) C(33) 126.5(3) yes
C(29) N(6) C(33) 118.6(4) yes
N(1) C(1) C(2) 120.7(3) yes
N(1) C(1) C(6) 112.0(3) yes
C(2) C(1) C(6) 127.3(3) yes
C(1) C(2) C(3) 118.1(3) yes
C(1) C(2) H(3) 120.8 no
C(3) C(2) H(3) 121.0 no
O(3) C(3) C(2) 125.4(3) yes
O(3) C(3) C(4) 113.7(3) yes
C(2) C(3) C(4) 120.9(3) yes
C(3) C(4) C(5) 117.4(3) yes
C(3) C(4) H(4) 120.5 no
C(5) C(4) H(4) 122.1 no
N(1) C(5) C(4) 121.4(3) yes
N(1) C(5) C(11) 112.0(3) yes
C(4) C(5) C(11) 126.6(3) yes
N(2) C(6) C(1) 113.8(3) yes
N(2) C(6) C(7) 121.1(3) yes
C(1) C(6) C(7) 125.0(3) yes
C(6) C(7) C(8) 118.8(3) yes
C(6) C(7) H(5) 120.7 no
C(8) C(7) H(5) 120.5 no
C(7) C(8) C(9) 119.6(3) yes
C(7) C(8) H(6) 120.7 no
C(9) C(8) H(6) 119.7 no
C(8) C(9) C(10) 119.5(4) yes
C(8) C(9) H(7) 120.3 no
C(10) C(9) H(7) 120.2 no
N(2) C(10) C(9) 121.0(3) yes
N(2) C(10) H(8) 119.0 no
C(9) C(10) H(8) 120.0 no
N(3) C(11) C(5) 114.0(3) yes
N(3) C(11) C(12) 121.4(3) yes
C(5) C(11) C(12) 124.6(3) yes
C(11) C(12) C(13) 118.2(4) yes
C(11) C(12) H(9) 119.9 no
C(13) C(12) H(9) 121.9 no
C(12) C(13) C(14) 120.8(4) yes
C(12) C(13) H(10) 120.8 no
C(14) C(13) H(10) 118.4 no
C(13) C(14) C(15) 118.1(4) yes
C(13) C(14) H(11) 121.4 no
C(15) C(14) H(11) 120.5 no
N(3) C(15) C(14) 122.2(4) yes
N(3) C(15) H(12) 119.0 no
C(14) C(15) H(12) 118.8 no
O(3) C(16) C(17) 106.6(4) yes
O(3) C(16) H(13) 111.5 no
O(3) C(16) H(14) 111.2 no
C(17) C(16) H(13) 110.0 no
C(17) C(16) H(14) 110.2 no
H(13) C(16) H(14) 107.3 no
C(16) C(17) C(18) 112.5(5) yes
C(16) C(17) H(15) 109.4 no
C(16) C(17) H(16) 109.0 no
C(18) C(17) H(15) 109.6 no
C(18) C(17) H(16) 109.9 no
H(15) C(17) H(16) 106.3 no
C(17) C(18) H(17) 111.1 no
C(17) C(18) H(18) 111.8 no
C(17) C(18) H(19) 113.0 no
H(17) C(18) H(18) 106.9 no
H(17) C(18) H(19) 106.3 no
H(18) C(18) H(19) 107.3 no
N(4) C(19) C(20) 121.0(3) yes
N(4) C(19) C(24) 114.8(3) yes
C(20) C(19) C(24) 124.2(3) yes
C(19) C(20) C(21) 119.1(3) yes
C(19) C(20) H(22) 119.7 no
C(21) C(20) H(22) 121.2 no
O(6) C(21) C(20) 125.1(4) yes
O(6) C(21) C(22) 115.4(4) yes
C(20) C(21) C(22) 119.6(3) yes
C(21) C(22) C(23) 119.0(4) yes
C(21) C(22) H(23) 120.3 no
C(23) C(22) H(23) 120.7 no
N(4) C(23) C(22) 121.3(3) yes
N(4) C(23) C(29) 114.6(3) yes
C(22) C(23) C(29) 124.1(3) yes
N(5) C(24) C(19) 115.8(3) yes
N(5) C(24) C(25) 120.2(4) yes
C(19) C(24) C(25) 124.0(4) yes
C(24) C(25) C(26) 120.0(4) yes
C(24) C(25) H(24) 120.3 no
C(26) C(25) H(24) 119.6 no
C(25) C(26) C(27) 119.8(4) yes
C(25) C(26) H(25) 121.9 no
C(27) C(26) H(25) 118.3 no
C(26) C(27) C(28) 118.3(4) yes
C(26) C(27) H(26) 123.3 no
C(28) C(27) H(26) 118.3 no
N(5) C(28) C(27) 122.0(4) yes
N(5) C(28) H(27) 118.1 no
C(27) C(28) H(27) 119.9 no
N(6) C(29) C(23) 115.0(3) yes
N(6) C(29) C(30) 122.4(4) yes
C(23) C(29) C(30) 122.6(4) yes
C(29) C(30) C(31) 118.5(5) yes
C(29) C(30) H(28) 121.5 no
C(31) C(30) H(28) 120.0 no
C(30) C(31) C(32) 119.4(5) yes
C(30) C(31) H(29) 119.8 no
C(32) C(31) H(29) 120.8 no
C(31) C(32) C(33) 118.5(5) yes
C(31) C(32) H(30) 120.7 no
C(33) C(32) H(30) 120.8 no
N(6) C(33) C(32) 122.5(5) yes
N(6) C(33) H(31) 118.3 no
C(32) C(33) H(31) 119.1 no
O(6) C(34) C(35) 107.1(5) yes
O(6) C(34) H(32) 109.2 no
O(6) C(34) H(33) 110.7 no
C(35) C(34) H(32) 109.7 no
C(35) C(34) H(33) 112.2 no
H(32) C(34) H(33) 107.9 no
C(34) C(35) C(36a) 118.9(8) yes
C(34) C(35) H(34a) 106.7 no
C(34) C(35) H(35a) 108.7 no
C(36a) C(35) H(34a) 105.3 no
C(36a) C(35) H(35a) 106.1 no
H(34a) C(35) H(35a) 111.2 no
C(34) C(35) C(36b) 116.9(8) yes
C(34) C(35) H(34b) 107.2 no
C(34) C(35) H(35b) 107.0 no
C(36b) C(35) H(34b) 109.8 no
C(36b) C(35) H(35b) 108.1 no
H(34b) C(35) H(35b) 107.4 no
C(35) C(36a) H(36a) 106.6 no
C(35) C(36a) H(37a) 107.4 no
C(35) C(36a) H(38a) 106.2 no
H(36a) C(36a) H(37a) 112.5 no
H(36a) C(36a) H(38a) 110.6 no
H(37a) C(36a) H(38a) 113.0 no
C(35) C(36b) H(36b) 107.6 no
C(35) C(36b) H(37b) 110.7 no
C(35) C(36b) H(38b) 107.4 no
H(36b) C(36b) H(37b) 111.8 no
H(36b) C(36b) H(38b) 106.8 no
H(37b) C(36b) H(38b) 112.3 no
O(7) N(7) O(8) 121.4(5) yes
O(7) N(7) O(9) 111.9(5) yes
O(8) N(7) O(9) 126.6(5) yes
O(10) N(8) O(11) 118.9(5) yes
O(10) N(8) O(12) 118.5(4) yes
O(11) N(8) O(12) 122.7(5) yes
O(13) N(9) O(14) 117.9(9) yes
O(13) N(9) O(15) 130.3(9) yes
O(14) N(9) O(15) 111.4(8) yes
H(39) O(1w) H(40) 109.4 no
H(41) O(2w) H(42) 124.4 no
H(43) O(3w) H(44) 86.6 no

loop_
_geom_bond_atom_site_label_1
_geom_bond_atom_site_label_2
_geom_bond_distance
_geom_bond_publ_flag
Mn(1) O(1) 1.789(3) yes
Mn(1) O(2) 2.009(3) yes
Mn(1) O(4) 1.788(2) yes
Mn(1) N(1) 1.984(3) yes
Mn(1) N(2) 2.033(3) yes
Mn(1) N(3) 2.038(3) yes
Mn(2) O(1) 1.837(2) yes
Mn(2) O(4) 1.859(3) yes
Mn(2) O(5) 2.020(3) yes
Mn(2) N(4) 2.081(3) yes
Mn(2) N(5) 2.255(3) yes
Mn(2) N(6) 2.246(3) yes
O(2) H(1) 0.830 no
O(2) H(2) 0.805 no
O(3) C(3) 1.339(4) yes
O(3) C(16) 1.444(5) yes
O(5) H(20) 0.828 no
O(5) H(21) 1.084 no
O(6) C(21) 1.335(4) yes
O(6) C(34) 1.447(6) yes
N(1) C(1) 1.348(4) yes
N(1) C(5) 1.353(4) yes
N(2) C(6) 1.365(4) yes
N(2) C(10) 1.337(5) yes
N(3) C(11) 1.354(4) yes
N(3) C(15) 1.338(4) yes
N(4) C(19) 1.359(4) yes
N(4) C(23) 1.360(5) yes
N(5) C(24) 1.340(5) yes
N(5) C(28) 1.341(5) yes
N(6) C(29) 1.343(5) yes
N(6) C(33) 1.337(5) yes
C(1) C(2) 1.386(4) yes
C(1) C(6) 1.475(5) yes
C(2) C(3) 1.387(5) yes
C(2) H(3) 0.946 no
C(3) C(4) 1.417(5) yes
C(4) C(5) 1.369(4) yes
C(4) H(4) 0.960 no
C(5) C(11) 1.483(4) yes
C(6) C(7) 1.386(4) yes
C(7) C(8) 1.382(6) yes
C(7) H(5) 0.965 no
C(8) C(9) 1.387(6) yes
C(8) H(6) 0.949 no
C(9) C(10) 1.386(6) yes
C(9) H(7) 0.971 no
C(10) H(8) 0.957 no
C(11) C(12) 1.390(5) yes
C(12) C(13) 1.375(6) yes
C(12) H(9) 0.953 no
C(13) C(14) 1.375(7) yes
C(13) H(10) 0.967 no
C(14) C(15) 1.385(6) yes
C(14) H(11) 0.963 no
C(15) H(12) 0.981 no
C(16) C(17) 1.493(6) yes
C(16) H(13) 0.963 no
C(16) H(14) 0.963 no
C(17) C(18) 1.488(7) yes
C(17) H(15) 0.968 no
C(17) H(16) 0.971 no
C(18) H(17) 0.972 no
C(18) H(18) 0.959 no
C(18) H(19) 0.966 no
C(19) C(20) 1.388(5) yes
C(19) C(24) 1.464(5) yes
C(20) C(21) 1.387(6) yes
C(20) H(22) 0.947 no
C(21) C(22) 1.399(6) yes
C(22) C(23) 1.377(5) yes
C(22) H(23) 0.958 no
C(23) C(29) 1.481(5) yes
C(24) C(25) 1.387(5) yes
C(25) C(26) 1.372(7) yes
C(25) H(24) 0.938 no
C(26) C(27) 1.357(8) yes
C(26) H(25) 0.947 no
C(27) C(28) 1.393(7) yes
C(27) H(26) 0.983 no
C(28) H(27) 0.984 no
C(29) C(30) 1.386(6) yes
C(30) C(31) 1.382(7) yes
C(30) H(28) 0.952 no
C(31) C(32) 1.388(8) yes
C(31) H(29) 0.968 no
C(32) C(33) 1.382(7) yes
C(32) H(30) 0.957 no
C(33) H(31) 0.941 no
C(34) C(35) 1.498(7) yes
C(34) H(32) 0.971 no
C(34) H(33) 0.947 no
C(35) C(36a) 1.37(1) yes
C(35) H(34a) 0.948 no
C(35) H(35a) 0.932 no
C(35) C(36b) 1.37(1) yes
C(35) H(34b) 0.969 no
C(35) H(35b) 0.955 no
C(36a) H(36a) 0.946 no
C(36a) H(37a) 0.920 no
C(36a) H(38a) 0.941 no
C(36b) H(36b) 0.969 no
C(36b) H(37b) 0.904 no
C(36b) H(38b) 0.964 no
O(7) N(7) 1.240(5) yes
O(8) N(7) 1.148(5) yes
O(9) N(7) 1.271(5) yes
O(10) N(8) 1.227(5) yes
O(11) N(8) 1.239(5) yes
O(12) N(8) 1.236(6) yes
O(13) N(9) 1.156(8) yes
O(14) N(9) 1.190(9) yes
O(15) N(9) 1.176(7) yes
O(1w) H(39) 0.755 no
O(1w) H(40) 0.627 no
O(2w) H(41) 0.973 no
O(2w) H(42) 1.066 no
O(3w) H(43) 1.034 no
O(3w) H(44) 0.696 no

loop_
_geom_contact_atom_site_label_1
_geom_contact_atom_site_label_2
_geom_contact_distance
Mn(1) Mn(2) 2.7391(7)
